data_2227412
loop_
_publ_author_name
'Ilyashenko, Rodion'
'Wera, Micha\/l'
'B\/la\.zejowski, Jerzy'
'Doroshenko, Andrey'

_publ_section_title
;
 5-(4-Fluorophenyl)-2-[2-(5-phenyl-1,3-oxazol-2-yl)phenyl]-1,3-oxazole
;
_journal_coeditor_code FB2208
_journal_issue 9
_journal_name_full 'Acta Crystallographica Section E'
_journal_page_first o2379
_journal_page_last o2380
_journal_paper_doi 10.1107/S1600536810031235
_journal_volume 66
_journal_year 2010
_chemical_formula_iupac 'C24 H15 F N2 O2'
_chemical_formula_moiety 'C24 H15 F N2 O2'
_chemical_formula_sum 'C24 H15 F N2 O2'
_chemical_formula_weight 382.38
_chemical_melting_point_gt 371
_chemical_melting_point_lt 372
_chemical_name_systematic
;
5-(4-Fluorophenyl)-2-[2-(5-phenyl-1,3-oxazol-2-yl)phenyl]-1,3-oxazole
;
_space_group_IT_number 14
_symmetry_cell_setting monoclinic
_symmetry_space_group_name_Hall '-P 2ybc'
_symmetry_space_group_name_H-M 'P 1 21/c 1'
_atom_sites_solution_hydrogens difmap
_atom_sites_solution_primary direct
_atom_sites_solution_secondary difmap
_audit_creation_method SHELXL-97
_cell_angle_alpha 90.00
_cell_angle_beta 100.571(3)
_cell_angle_gamma 90.00
_cell_formula_units_Z 4
_cell_length_a 9.3158(3)
_cell_length_b 10.8176(3)
_cell_length_c 18.9449(5)
_cell_measurement_reflns_used 3303
_cell_measurement_temperature 295(2)
_cell_measurement_theta_max 27.5
_cell_measurement_theta_min 3.25
_cell_volume 1876.76(10)
_computing_cell_refinement '<i>CrysAlis RED</i> (Oxford Diffraction, 2008)'
_computing_data_collection '<i>CrysAlis CCD</i> (Oxford Diffraction, 2008)'
_computing_data_reduction '<i>CrysAlis RED</i> (Oxford Diffraction, 2008)'
_computing_molecular_graphics '<i>ORTEP-3 for Windows</i> (Farrugia, 1997)'
_computing_publication_material '<i>SHELXL97</i> (Sheldrick, 2008) and <i>PLATON</i> (Spek, 2009)'
_computing_structure_refinement '<i>SHELXL97</i> (Sheldrick, 2008)'
_computing_structure_solution '<i>SHELXS97</i> (Sheldrick, 2008)'
_diffrn_ambient_temperature 295(2)
_diffrn_detector_area_resol_mean 10.4002
_diffrn_measured_fraction_theta_full 0.989
_diffrn_measured_fraction_theta_max 0.989
_diffrn_measurement_device_type 'Oxford Diffraction GEMINI R ULTRA Ruby CCD'
_diffrn_measurement_method \w-scan
_diffrn_radiation_monochromator graphite
_diffrn_radiation_source 'Enhance (Mo) X-ray Source'
_diffrn_radiation_type MoK\a
_diffrn_radiation_wavelength 0.71073
_diffrn_reflns_av_R_equivalents 0.0239
_diffrn_reflns_av_sigmaI/netI 0.0251
_diffrn_reflns_limit_h_max 8
_diffrn_reflns_limit_h_min -12
_diffrn_reflns_limit_k_max 13
_diffrn_reflns_limit_k_min -14
_diffrn_reflns_limit_l_max 23
_diffrn_reflns_limit_l_min -24
_diffrn_reflns_number 16242
_diffrn_reflns_theta_full 27.50
_diffrn_reflns_theta_max 27.50
_diffrn_reflns_theta_min 3.25
_exptl_absorpt_coefficient_mu 0.094
_exptl_absorpt_correction_T_max 0.991
_exptl_absorpt_correction_T_min 0.956
_exptl_absorpt_correction_type multi-scan
_exptl_absorpt_process_details
;
(CrysAlis RED; Oxford Diffraction, 2008)
;
_exptl_crystal_colour colorless
_exptl_crystal_density_diffrn 1.353
_exptl_crystal_density_method 'not measured'
_exptl_crystal_description plate
_exptl_crystal_F_000 792
_exptl_crystal_size_max 0.6
_exptl_crystal_size_mid 0.3
_exptl_crystal_size_min 0.05
_refine_diff_density_max 0.114
_refine_diff_density_min -0.165
_refine_ls_extinction_method none
_refine_ls_goodness_of_fit_ref 1.035
_refine_ls_hydrogen_treatment constr
_refine_ls_matrix_type full
_refine_ls_number_parameters 266
_refine_ls_number_reflns 4263
_refine_ls_number_restraints 1
_refine_ls_restrained_S_all 1.036
_refine_ls_R_factor_all 0.0896
_refine_ls_R_factor_gt 0.0482
_refine_ls_shift/su_max 0.000
_refine_ls_shift/su_mean 0.000
_refine_ls_structure_factor_coef Fsqd
_refine_ls_weighting_details 'calc w=1/[\s^2^(Fo^2^)+(0.0570P)^2^+0.1320P] where P=(Fo^2^+2Fc^2^)/3'
_refine_ls_weighting_scheme calc
_refine_ls_wR_factor_gt 0.1068
_refine_ls_wR_factor_ref 0.1196
_reflns_number_gt 2707
_reflns_number_total 4263
_reflns_threshold_expression I>2sigma(I)
_cod_data_source_file fb2208.cif
_cod_data_source_block I
_cod_original_cell_volume 1876.76(9)
_cod_original_sg_symbol_H-M 'P 21/c'
_cod_database_code 2227412
_cod_database_fobs_code 2227412

loop_
_symmetry_equiv_pos_as_xyz
'x, y, z'
'-x, y+1/2, -z+1/2'
'-x, -y, -z'
'x, -y-1/2, z-1/2'

loop_
_atom_site_type_symbol
_atom_site_label
_atom_site_fract_x
_atom_site_fract_y
_atom_site_fract_z
_atom_site_U_iso_or_equiv
_atom_site_adp_type
_atom_site_calc_flag
_atom_site_refinement_flags
_atom_site_occupancy
_atom_site_disorder_assembly
_atom_site_disorder_group
C C2 -0.2973(2) -0.04508(16) 0.07969(11) 0.0836(5) Uani d D 1 A 1
H H2X -0.3553 -0.1002 0.0996 0.100 Uiso calc PR 0.373(3) B 1
C C3 -0.3040(2) -0.04438(19) 0.00717(11) 0.0897(6) Uani d . 1 A 1
H H3A -0.3658 -0.0985 -0.0221 0.108 Uiso calc R 1 A 1
C C4 -0.21904(19) 0.03660(18) -0.02205(9) 0.0782(5) Uani d . 1 A 1
H H4A -0.2227 0.0367 -0.0714 0.094 Uiso calc R 1 A 1
C C5 -0.12753(16) 0.11865(14) 0.02066(8) 0.0567(4) Uani d . 1 A 1
C C6 -0.12191(19) 0.11481(14) 0.09413(8) 0.0637(4) Uani d . 1 . .
H H6A -0.0595 0.1680 0.1238 0.076 Uiso calc R 1 A 1
C C7 -0.2071(2) 0.03362(15) 0.12375(10) 0.0765(5) Uani d . 1 A .
H H7A -0.2035 0.0321 0.1731 0.092 Uiso calc R 1 C 1
C C8 -0.04037(17) 0.20440(15) -0.01170(8) 0.0610(4) Uani d . 1 . .
O O9 0.05304(11) 0.28136(9) 0.03280(5) 0.0564(3) Uani d . 1 A .
C C10 0.12111(18) 0.34965(15) -0.01103(8) 0.0613(4) Uani d . 1 . .
N N11 0.07881(19) 0.32285(16) -0.07828(7) 0.0901(5) Uani d . 1 A .
C C12 -0.0236(2) 0.2319(2) -0.07878(9) 0.0898(6) Uani d . 1 A .
H H12A -0.0746 0.1943 -0.1200 0.108 Uiso calc R 1 . .
C C13 0.22591(18) 0.44337(13) 0.01956(8) 0.0593(4) Uani d . 1 A .
C C14 0.2713(2) 0.52658(16) -0.02812(10) 0.0767(5) Uani d . 1 . .
H H14A 0.2363 0.5179 -0.0771 0.092 Uiso calc R 1 A .
C C15 0.3661(3) 0.62072(17) -0.00440(13) 0.0892(6) Uani d . 1 A .
H H15A 0.3955 0.6748 -0.0371 0.107 Uiso calc R 1 . .
C C16 0.4173(3) 0.63497(17) 0.06724(13) 0.0990(7) Uani d . 1 . .
H H16A 0.4813 0.6992 0.0835 0.119 Uiso calc R 1 A .
C C17 0.3742(2) 0.55401(15) 0.11556(10) 0.0850(6) Uani d . 1 A .
H H17A 0.4091 0.5648 0.1644 0.102 Uiso calc R 1 . .
C C18 0.28031(18) 0.45720(13) 0.09299(8) 0.0593(4) Uani d . 1 . .
C C19 0.24338(18) 0.37467(13) 0.14869(8) 0.0570(4) Uani d . 1 A .
O O20 0.28866(11) 0.25451(8) 0.14949(5) 0.0531(3) Uani d . 1 . .
C C21 0.24141(16) 0.20247(13) 0.20772(7) 0.0522(4) Uani d . 1 A .
C C22 0.1756(2) 0.29195(15) 0.23785(8) 0.0685(5) Uani d . 1 . .
H H22A 0.1339 0.2821 0.2785 0.082 Uiso calc R 1 A .
N N23 0.17751(17) 0.40188(12) 0.20054(7) 0.0730(4) Uani d . 1 A .
C C24 0.27167(16) 0.07253(13) 0.22396(7) 0.0516(4) Uani d . 1 A 2
C C25 0.18402(19) 0.00816(16) 0.26323(8) 0.0676(4) Uani d . 1 A 2
H H25A 0.1055 0.0477 0.2775 0.081 Uiso calc R 1 A 2
C C26 0.2127(2) -0.11355(16) 0.28108(9) 0.0779(5) Uani d . 1 A 2
H H26A 0.1547 -0.1562 0.3079 0.093 Uiso calc R 1 A 2
C C27 0.3264(2) -0.17102(13) 0.25913(9) 0.0783(5) Uani d D 1 A 2
H H27X 0.3449 -0.2537 0.2710 0.094 Uiso calc PR 0.627(3) B 2
C C28 0.4143(2) -0.11109(16) 0.22020(9) 0.0731(5) Uani d . 1 A 2
H H28A 0.4919 -0.1521 0.2059 0.088 Uiso calc R 1 A 2
C C29 0.38663(13) 0.01038(10) 0.20252(6) 0.0603(4) Uani d . 1 A 2
H H29A 0.4458 0.0518 0.1757 0.072 Uiso calc R 1 A 2
F F1 -0.37996(13) -0.12266(10) 0.10536(6) 0.1162(10) Uani d PRD 0.627(3) B 3
F F1A 0.35448(13) -0.28464(10) 0.27722(6) 0.1097(15) Uani d PRD 0.373(3) B 4

loop_
_atom_site_aniso_label
_atom_site_aniso_U_11
_atom_site_aniso_U_22
_atom_site_aniso_U_33
_atom_site_aniso_U_12
_atom_site_aniso_U_13
_atom_site_aniso_U_23
C2 0.0755(13) 0.0850(13) 0.0943(14) -0.0163(10) 0.0260(11) -0.0062(11)
C3 0.0700(13) 0.1112(15) 0.0847(14) -0.0244(11) 0.0053(11) -0.0203(11)
C4 0.0627(11) 0.1125(15) 0.0551(9) -0.0099(10) -0.0005(9) -0.0114(9)
C5 0.0493(9) 0.0709(9) 0.0482(8) 0.0065(7) 0.0046(7) -0.0034(7)
C6 0.0745(11) 0.0633(9) 0.0536(9) -0.0050(8) 0.0123(8) -0.0077(7)
C7 0.0945(14) 0.0753(11) 0.0638(10) -0.0066(10) 0.0252(10) -0.0043(9)
C8 0.0528(9) 0.0831(10) 0.0445(8) 0.0028(8) 0.0022(7) -0.0033(7)
O9 0.0592(6) 0.0682(6) 0.0411(5) 0.0030(5) 0.0076(5) 0.0026(4)
C10 0.0634(10) 0.0778(10) 0.0439(8) 0.0072(8) 0.0129(7) 0.0120(7)
N11 0.0927(12) 0.1320(14) 0.0450(8) -0.0220(11) 0.0112(8) 0.0085(8)
C12 0.0843(13) 0.1395(17) 0.0429(9) -0.0238(13) 0.0049(9) -0.0017(10)
C13 0.0646(10) 0.0579(9) 0.0569(9) 0.0104(7) 0.0154(8) 0.0087(7)
C14 0.0890(13) 0.0739(11) 0.0701(11) 0.0085(10) 0.0221(10) 0.0202(9)
C15 0.1089(16) 0.0629(11) 0.1017(16) 0.0036(11) 0.0347(13) 0.0229(10)
C16 0.1239(19) 0.0595(11) 0.1153(18) -0.0168(11) 0.0265(15) 0.0006(11)
C17 0.1146(16) 0.0605(10) 0.0780(12) -0.0085(11) 0.0124(11) -0.0034(9)
C18 0.0709(11) 0.0502(8) 0.0574(9) 0.0084(8) 0.0136(8) 0.0009(7)
C19 0.0665(10) 0.0543(9) 0.0491(8) 0.0066(7) 0.0074(7) -0.0036(7)
O20 0.0637(6) 0.0552(6) 0.0401(5) 0.0056(5) 0.0089(5) 0.0005(4)
C21 0.0564(9) 0.0641(9) 0.0351(7) 0.0010(7) 0.0055(6) -0.0003(6)
C22 0.0850(12) 0.0756(11) 0.0490(9) 0.0089(9) 0.0230(9) 0.0005(8)
N23 0.0956(11) 0.0684(8) 0.0592(8) 0.0146(8) 0.0251(8) -0.0016(7)
C24 0.0571(9) 0.0620(8) 0.0327(6) -0.0013(7) 0.0005(6) -0.0014(6)
C25 0.0741(11) 0.0758(10) 0.0542(9) 0.0029(9) 0.0154(8) 0.0047(8)
C26 0.0976(14) 0.0739(11) 0.0631(10) -0.0092(11) 0.0175(10) 0.0124(9)
C27 0.1052(15) 0.0623(10) 0.0629(11) 0.0043(10) 0.0037(11) 0.0084(8)
C28 0.0789(12) 0.0714(11) 0.0673(11) 0.0136(9) 0.0088(9) -0.0004(8)
C29 0.0626(10) 0.0689(10) 0.0480(8) 0.0003(8) 0.0066(7) -0.0003(7)
F1 0.1184(17) 0.1224(17) 0.1149(16) -0.0571(13) 0.0399(13) -0.0033(12)
F1A 0.144(3) 0.0654(19) 0.121(3) 0.0135(18) 0.030(2) 0.0228(16)

loop_
_atom_type_symbol
_atom_type_description
_atom_type_scat_dispersion_real
_atom_type_scat_dispersion_imag
_atom_type_scat_source
C C 0.0033 0.0016 'International Tables Vol C Tables 4.2.6.8 and 6.1.1.4'
H H 0.0000 0.0000 'International Tables Vol C Tables 4.2.6.8 and 6.1.1.4'
O O 0.0106 0.0060 'International Tables Vol C Tables 4.2.6.8 and 6.1.1.4'
N N 0.0061 0.0033 'International Tables Vol C Tables 4.2.6.8 and 6.1.1.4'
F F 0.0171 0.0103 'International Tables Vol C Tables 4.2.6.8 and 6.1.1.4'

loop_
_geom_angle_atom_site_label_1
_geom_angle_atom_site_label_2
_geom_angle_atom_site_label_3
_geom_angle_site_symmetry_1
_geom_angle_site_symmetry_3
_geom_angle
_geom_angle_publ_flag
F1 C2 C3 . . 117.53(17) ?
C28 C27 F1A . . 118.98(16) ?
F1 C2 C7 . . 121.08(18) ?
C26 C27 F1A . . 119.12(16) ?
C3 C2 C7 . . 121.38(15) ?
C3 C2 H2X . . 119.3 ?
C7 C2 H2X . . 119.3 ?
C2 C3 C4 . . 119.32(17) ?
C2 C3 H3A . . 120.3 ?
C4 C3 H3A . . 120.3 ?
C3 C4 C5 . . 121.03(16) ?
C3 C4 H4A . . 119.5 ?
C5 C4 H4A . . 119.5 ?
C6 C5 C4 . . 118.31(15) ?
C6 C5 C8 . . 121.79(14) ?
C4 C5 C8 . . 119.90(14) ?
C7 C6 C5 . . 120.87(15) ?
C7 C6 H6A . . 119.6 ?
C5 C6 H6A . . 119.6 ?
C2 C7 C6 . . 119.08(16) ?
C2 C7 H7A . . 120.5 ?
C6 C7 H7A . . 120.5 ?
C12 C8 O9 . . 106.02(15) ?
C12 C8 C5 . . 135.87(16) ?
O9 C8 C5 . . 118.11(12) ?
C10 O9 C8 . . 105.62(11) ?
N11 C10 O9 . . 112.90(15) ?
N11 C10 C13 . . 127.55(14) ?
O9 C10 C13 . . 119.52(13) ?
C10 N11 C12 . . 104.68(14) ?
C8 C12 N11 . . 110.77(16) ?
C8 C12 H12A . . 124.6 ?
N11 C12 H12A . . 124.6 ?
C14 C13 C18 . . 118.53(16) ?
C14 C13 C10 . . 116.98(14) ?
C18 C13 C10 . . 124.47(13) ?
C15 C14 C13 . . 121.44(18) ?
C15 C14 H14A . . 119.3 ?
C13 C14 H14A . . 119.3 ?
C16 C15 C14 . . 119.88(18) ?
C16 C15 H15A . . 120.1 ?
C14 C15 H15A . . 120.1 ?
C15 C16 C17 . . 119.9(2) ?
C15 C16 H16A . . 120.1 ?
C17 C16 H16A . . 120.1 ?
C16 C17 C18 . . 121.41(18) ?
C16 C17 H17A . . 119.3 ?
C18 C17 H17A . . 119.3 ?
C17 C18 C13 . . 118.84(15) ?
C17 C18 C19 . . 117.16(15) ?
C13 C18 C19 . . 123.99(14) ?
N23 C19 O20 . . 113.56(12) ?
N23 C19 C18 . . 128.11(13) ?
O20 C19 C18 . . 118.25(12) ?
C19 O20 C21 . . 104.70(10) ?
C22 C21 O20 . . 106.61(12) ?
C22 C21 C24 . . 134.38(13) ?
O20 C21 C24 . . 119.01(11) ?
C21 C22 N23 . . 110.87(13) ?
C21 C22 H22A . . 124.6 ?
N23 C22 H22A . . 124.6 ?
C19 N23 C22 . . 104.25(12) ?
C29 C24 C25 . . 118.39(14) ?
C29 C24 C21 . . 122.43(12) ?
C25 C24 C21 . . 119.17(13) ?
C26 C25 C24 . . 120.40(16) ?
C26 C25 H25A . . 119.8 ?
C24 C25 H25A . . 119.8 ?
C27 C26 C25 . . 119.39(16) ?
C27 C26 H26A . . 120.3 ?
C25 C26 H26A . . 120.3 ?
C26 C27 C28 . . 121.88(14) ?
C26 C27 H27X . . 119.1 ?
C28 C27 H27X . . 119.1 ?
C27 C28 C29 . . 118.98(16) ?
C27 C28 H28A . . 120.5 ?
C29 C28 H28A . . 120.5 ?
C28 C29 C24 . . 120.96(13) ?
C28 C29 H29A . . 119.5 ?
C24 C29 H29A . . 119.5 ?

loop_
_geom_bond_atom_site_label_1
_geom_bond_atom_site_label_2
_geom_bond_site_symmetry_2
_geom_bond_distance
_geom_bond_publ_flag
F1 C2 . 1.293(2) ?
F1A C27 . 1.290(2) ?
C2 C3 . 1.364(3) ?
C2 C7 . 1.368(2) ?
C2 H2X . 0.9300 ?
C3 C4 . 1.364(2) ?
C3 H3A . 0.9300 ?
C4 C5 . 1.384(2) ?
C4 H4A . 0.9300 ?
C5 C6 . 1.384(2) ?
C5 C8 . 1.442(2) ?
C6 C7 . 1.371(2) ?
C6 H6A . 0.9300 ?
C7 H7A . 0.9300 ?
C8 C12 . 1.342(2) ?
C8 O9 . 1.3755(18) ?
O9 C10 . 1.3530(17) ?
C10 N11 . 1.296(2) ?
C10 C13 . 1.452(2) ?
N11 C12 . 1.370(2) ?
C12 H12A . 0.9300 ?
C13 C14 . 1.394(2) ?
C13 C18 . 1.399(2) ?
C14 C15 . 1.369(3) ?
C14 H14A . 0.9300 ?
C15 C16 . 1.362(3) ?
C15 H15A . 0.9300 ?
C16 C17 . 1.379(3) ?
C16 H16A . 0.9300 ?
C17 C18 . 1.381(2) ?
C17 H17A . 0.9300 ?
C18 C19 . 1.470(2) ?
C19 N23 . 1.2842(18) ?
C19 O20 . 1.3658(16) ?
O20 C21 . 1.3806(15) ?
C21 C22 . 1.329(2) ?
C21 C24 . 1.4553(19) ?
C22 N23 . 1.3851(19) ?
C22 H22A . 0.9300 ?
C24 C29 . 1.3869(18) ?
C24 C25 . 1.389(2) ?
C25 C26 . 1.373(2) ?
C25 H25A . 0.9300 ?
C26 C27 . 1.358(3) ?
C26 H26A . 0.9300 ?
C27 C28 . 1.362(3) ?
C27 H27X . 0.9300 ?
C28 C29 . 1.3688(19) ?
C28 H28A . 0.9300 ?
C29 H29A . 0.9300 ?

loop_
_geom_hbond_atom_site_label_D
_geom_hbond_atom_site_label_H
_geom_hbond_atom_site_label_A
_geom_hbond_site_symmetry_D
_geom_hbond_site_symmetry_H
_geom_hbond_site_symmetry_A
_geom_hbond_distance_DH
_geom_hbond_distance_HA
_geom_hbond_distance_DA
_geom_hbond_angle_DHA
_geom_hbond_publ_flag
C16 H16A F1 1_555 1_555 1_665 0.93 2.31 3.235(2) 170 y
C28 H28A F1 1_555 1_555 1_655 0.93 2.45 3.155(2) 133 y

loop_
_geom_torsion_atom_site_label_1
_geom_torsion_atom_site_label_2
_geom_torsion_atom_site_label_3
_geom_torsion_atom_site_label_4
_geom_torsion_site_symmetry_1
_geom_torsion_site_symmetry_2
_geom_torsion_site_symmetry_3
_geom_torsion_site_symmetry_4
_geom_torsion
_geom_torsion_publ_flag
F1 C2 C3 C4 . . . . 179.65(17) ?
F1 C2 C7 C6 . . . . -179.66(16) ?
C7 C2 C3 C4 . . . . -0.1(3) ?
C2 C3 C4 C5 . . . . -0.7(3) ?
C3 C4 C5 C6 . . . . 1.4(3) ?
C3 C4 C5 C8 . . . . -179.17(16) ?
C4 C5 C6 C7 . . . . -1.4(2) ?
C8 C5 C6 C7 . . . . 179.17(15) ?
C3 C2 C7 C6 . . . . 0.1(3) ?
C5 C6 C7 C2 . . . . 0.7(3) ?
C6 C5 C8 C12 . . . . -178.5(2) ?
C4 C5 C8 C12 . . . . 2.1(3) ?
C6 C5 C8 O9 . . . . 1.8(2) ?
C4 C5 C8 O9 . . . . -177.70(14) ?
C12 C8 O9 C10 . . . . -0.55(17) ?
C5 C8 O9 C10 . . . . 179.30(13) ?
C8 O9 C10 N11 . . . . 0.18(18) ?
C8 O9 C10 C13 . . . . 178.55(13) ?
O9 C10 N11 C12 . . . . 0.3(2) ?
C13 C10 N11 C12 . . . . -177.95(17) ?
O9 C8 C12 N11 . . . . 0.7(2) ?
C5 C8 C12 N11 . . . . -179.07(18) ?
C10 N11 C12 C8 . . . . -0.6(2) ?
N11 C10 C13 C14 . . . . 10.2(3) ?
O9 C10 C13 C14 . . . . -167.91(14) ?
N11 C10 C13 C18 . . . . -171.60(17) ?
O9 C10 C13 C18 . . . . 10.3(2) ?
C18 C13 C14 C15 . . . . -0.4(3) ?
C10 C13 C14 C15 . . . . 177.86(16) ?
C13 C14 C15 C16 . . . . -0.5(3) ?
C14 C15 C16 C17 . . . . 0.4(3) ?
C15 C16 C17 C18 . . . . 0.5(3) ?
C16 C17 C18 C13 . . . . -1.4(3) ?
C16 C17 C18 C19 . . . . 178.80(17) ?
C14 C13 C18 C17 . . . . 1.3(2) ?
C10 C13 C18 C17 . . . . -176.83(16) ?
C14 C13 C18 C19 . . . . -178.87(15) ?
C10 C13 C18 C19 . . . . 3.0(2) ?
C17 C18 C19 N23 . . . . 62.1(2) ?
C13 C18 C19 N23 . . . . -117.72(19) ?
C17 C18 C19 O20 . . . . -114.53(16) ?
C13 C18 C19 O20 . . . . 65.7(2) ?
N23 C19 O20 C21 . . . . 1.55(17) ?
C18 C19 O20 C21 . . . . 178.63(13) ?
C19 O20 C21 C22 . . . . -1.09(15) ?
C19 O20 C21 C24 . . . . 179.70(13) ?
O20 C21 C22 N23 . . . . 0.37(18) ?
C24 C21 C22 N23 . . . . 179.41(16) ?
O20 C19 N23 C22 . . . . -1.31(19) ?
C18 C19 N23 C22 . . . . -178.03(16) ?
C21 C22 N23 C19 . . . . 0.6(2) ?
C22 C21 C24 C29 . . . . -154.69(17) ?
O20 C21 C24 C29 . . . . 24.3(2) ?
C22 C21 C24 C25 . . . . 24.4(3) ?
O20 C21 C24 C25 . . . . -156.70(13) ?
C29 C24 C25 C26 . . . . 1.0(2) ?
C21 C24 C25 C26 . . . . -178.13(15) ?
C24 C25 C26 C27 . . . . -0.9(3) ?
C25 C26 C27 C28 . . . . 0.5(3) ?
C26 C27 C28 C29 . . . . -0.3(3) ?
C27 C28 C29 C24 . . . . 0.3(2) ?
C25 C24 C29 C28 . . . . -0.7(2) ?
C21 C24 C29 C28 . . . . 178.37(13) ?
